data_4064599
loop_
_publ_author_name
'Emerich, Brian M.'
'Moore, Curtis E.'
'Fox, Brian J.'
'Rheingold, Arnold L.'
'Figueroa, Joshua S.'

_publ_section_title
;
 Protecting-Group-Free Access to a Three-Coordinate Nickel(0)
 Tris-isocyanide
;
_journal_issue 9
_journal_name_full Organometallics
_journal_page_first 2598
_journal_paper_doi 10.1021/om200209w
_journal_volume 30
_journal_year 2011
_chemical_formula_sum 'C74 H96 N2 Ni O'
_chemical_formula_weight 1088.24
_chemical_name_common Ni(COD)(CNArDipp)2
_chemical_name_systematic
; 
 ? 
;
_space_group_IT_number 2
_symmetry_cell_setting triclinic
_symmetry_space_group_name_Hall '-P 1'
_symmetry_space_group_name_H-M 'P -1'
_atom_sites_solution_hydrogens geom
_atom_sites_solution_primary direct
_atom_sites_solution_secondary difmap
_audit_creation_method SHELXL-97
_cell_angle_alpha 79.190(5)
_cell_angle_beta 78.022(5)
_cell_angle_gamma 71.541(5)
_cell_formula_units_Z 2
_cell_length_a 12.289(5)
_cell_length_b 12.849(5)
_cell_length_c 21.617(5)
_cell_measurement_reflns_used 9996
_cell_measurement_temperature 100(2)
_cell_measurement_theta_max 27.50
_cell_measurement_theta_min 2.41
_cell_volume 3139.8(19)
_computing_cell_refinement 'Bruker SAINT'
_computing_data_collection 'Bruker APEX2'
_computing_data_reduction 'Bruker SAINT'
_computing_molecular_graphics 'Bruker SHELXTL'
_computing_publication_material 'Bruker SHELXTL'
_computing_structure_refinement 'SHELXL-97 (Sheldrick, 2008)'
_computing_structure_solution 'SHELXS-97 (Sheldrick, 2008)'
_diffrn_ambient_temperature 100(2)
_diffrn_measured_fraction_theta_full 0.999
_diffrn_measured_fraction_theta_max 0.950
_diffrn_measurement_device_type 'Bruker APEX CCD'
_diffrn_measurement_method '\f and \w scans'
_diffrn_radiation_monochromator graphite
_diffrn_radiation_source 'fine-focus sealed tube'
_diffrn_radiation_type MoK\a
_diffrn_radiation_wavelength 0.71073
_diffrn_reflns_av_R_equivalents 0.0656
_diffrn_reflns_av_sigmaI/netI 0.0852
_diffrn_reflns_limit_h_max 16
_diffrn_reflns_limit_h_min -16
_diffrn_reflns_limit_k_max 16
_diffrn_reflns_limit_k_min -16
_diffrn_reflns_limit_l_max 28
_diffrn_reflns_limit_l_min -28
_diffrn_reflns_number 49535
_diffrn_reflns_theta_full 25.00
_diffrn_reflns_theta_max 27.92
_diffrn_reflns_theta_min 0.97
_exptl_absorpt_coefficient_mu 0.354
_exptl_absorpt_correction_T_max 0.9489
_exptl_absorpt_correction_T_min 0.8862
_exptl_absorpt_correction_type multi-scan
_exptl_absorpt_process_details SADABS
_exptl_crystal_colour Orange
_exptl_crystal_density_diffrn 1.151
_exptl_crystal_density_meas ?
_exptl_crystal_density_method 'not measured'
_exptl_crystal_description Block
_exptl_crystal_F_000 1180
_exptl_crystal_size_max 0.35
_exptl_crystal_size_mid 0.20
_exptl_crystal_size_min 0.15
_refine_diff_density_max 0.372
_refine_diff_density_min -0.414
_refine_diff_density_rms 0.073
_refine_ls_extinction_coef 'not measured'
_refine_ls_extinction_method none
_refine_ls_goodness_of_fit_ref 1.034
_refine_ls_hydrogen_treatment constr
_refine_ls_matrix_type full
_refine_ls_number_parameters 720
_refine_ls_number_reflns 14292
_refine_ls_number_restraints 0
_refine_ls_restrained_S_all 1.034
_refine_ls_R_factor_all 0.0921
_refine_ls_R_factor_gt 0.0510
_refine_ls_shift/su_max 0.000
_refine_ls_shift/su_mean 0.000
_refine_ls_structure_factor_coef Fsqd
_refine_ls_weighting_details 'calc w=1/[\s^2^(Fo^2^)+(0.0560P)^2^+0.5182P] where P=(Fo^2^+2Fc^2^)/3'
_refine_ls_weighting_scheme calc
_refine_ls_wR_factor_gt 0.1087
_refine_ls_wR_factor_ref 0.1279
_reflns_number_gt 9703
_reflns_number_total 14292
_reflns_threshold_expression >2sigma(I)
_cod_data_source_file om200209w_si_003.cif
_cod_data_source_block JFig338
_cod_depositor_comments
;
The following automatic conversions were performed:

'_symmetry_cell_setting' value 'Triclinic' changed to 'triclinic'
according to /home/saulius/struct/CIF-dictionaries/cif_core.dic
dictionary named 'cif_core.dic' version 2.4.1 from 2010-06-29.

Automatic conversion script
Id: cif_fix_values 1715 2011-07-08 13:25:40Z adriana 

The following automatic conversions were performed:

'_exptl_crystal_density_meas' value 'not measured' was changed to '?'
- the value is perceived as not measured.

Automatic conversion script
Id: cif_fix_values 3008 2015-01-20 13:52:24Z robertas 
;
_cod_original_sg_symbol_H-M P-1
_cod_database_code 4064599

loop_
_symmetry_equiv_pos_as_xyz
'x, y, z'
'-x, -y, -z'

loop_
_atom_site_label
_atom_site_type_symbol
_atom_site_fract_x
_atom_site_fract_y
_atom_site_fract_z
_atom_site_U_iso_or_equiv
_atom_site_adp_type
_atom_site_occupancy
_atom_site_symmetry_multiplicity
_atom_site_calc_flag
_atom_site_refinement_flags
Ni1 Ni 0.50008(2) 0.38602(2) 0.696145(14) 0.01587(9) Uani 1 1 d .
N1 N 0.60886(15) 0.14111(15) 0.70311(9) 0.0157(4) Uani 1 1 d .
N2 N 0.32681(14) 0.42768(15) 0.81538(9) 0.0145(4) Uani 1 1 d .
C1 C 0.56751(18) 0.23808(19) 0.69981(10) 0.0161(5) Uani 1 1 d .
C2 C 0.39396(18) 0.41363(17) 0.76743(11) 0.0163(5) Uani 1 1 d .
C3 C 0.3991(2) 0.48858(19) 0.62584(11) 0.0197(5) Uani 1 1 d .
H3 H 0.3352 0.4620 0.6469 0.024 Uiso 1 1 calc R
C4 C 0.49264(19) 0.41621(19) 0.59475(10) 0.0190(5) Uani 1 1 d .
H4 H 0.4907 0.3424 0.5963 0.023 Uiso 1 1 calc R
C5 C 0.59910(19) 0.4479(2) 0.55797(11) 0.0223(5) Uani 1 1 d .
H5A H 0.5754 0.5273 0.5407 0.027 Uiso 1 1 calc R
H5B H 0.6308 0.4052 0.5213 0.027 Uiso 1 1 calc R
C6 C 0.6959(2) 0.4273(2) 0.59791(11) 0.0232(5) Uani 1 1 d .
H6A H 0.7479 0.3511 0.5951 0.028 Uiso 1 1 calc R
H6B H 0.7426 0.4790 0.5790 0.028 Uiso 1 1 calc R
C7 C 0.65278(19) 0.4413(2) 0.66773(11) 0.0201(5) Uani 1 1 d .
H7 H 0.6909 0.3861 0.6983 0.024 Uiso 1 1 calc R
C8 C 0.56354(19) 0.52707(19) 0.69005(11) 0.0193(5) Uani 1 1 d .
H8 H 0.5411 0.5263 0.7349 0.023 Uiso 1 1 calc R
C9 C 0.4985(2) 0.62342(19) 0.64670(11) 0.0224(5) Uani 1 1 d .
H9A H 0.5523 0.6357 0.6069 0.027 Uiso 1 1 calc R
H9B H 0.4746 0.6909 0.6679 0.027 Uiso 1 1 calc R
C10 C 0.3899(2) 0.60747(19) 0.62914(11) 0.0221(5) Uani 1 1 d .
H10A H 0.3218 0.6370 0.6612 0.026 Uiso 1 1 calc R
H10B H 0.3758 0.6514 0.5872 0.026 Uiso 1 1 calc R
C11 C 0.62947(18) 0.03015(18) 0.69694(10) 0.0153(5) Uani 1 1 d .
C12 C 0.57500(17) 0.00438(18) 0.65301(10) 0.0146(5) Uani 1 1 d .
C13 C 0.59457(19) -0.10726(19) 0.64835(11) 0.0184(5) Uani 1 1 d .
H13 H 0.5571 -0.1267 0.6199 0.022 Uiso 1 1 calc R
C14 C 0.66713(19) -0.18982(19) 0.68419(11) 0.0204(5) Uani 1 1 d .
H14 H 0.6790 -0.2653 0.6805 0.025 Uiso 1 1 calc R
C15 C 0.72274(19) -0.16216(19) 0.72572(11) 0.0196(5) Uani 1 1 d .
H15 H 0.7741 -0.2194 0.7495 0.024 Uiso 1 1 calc R
C16 C 0.70484(18) -0.05240(18) 0.73323(10) 0.0153(5) Uani 1 1 d .
C17 C 0.50209(18) 0.09190(18) 0.60995(10) 0.0155(5) Uani 1 1 d .
C18 C 0.54895(18) 0.11345(18) 0.54518(10) 0.0158(5) Uani 1 1 d .
C19 C 0.4780(2) 0.18914(19) 0.50484(11) 0.0200(5) Uani 1 1 d .
H19 H 0.5085 0.2039 0.4611 0.024 Uiso 1 1 calc R
C20 C 0.3638(2) 0.24351(19) 0.52708(11) 0.0222(5) Uani 1 1 d .
H20 H 0.3161 0.2939 0.4986 0.027 Uiso 1 1 calc R
C21 C 0.31951(19) 0.22413(19) 0.59090(11) 0.0212(5) Uani 1 1 d .
H21 H 0.2415 0.2629 0.6061 0.025 Uiso 1 1 calc R
C22 C 0.38693(18) 0.14871(18) 0.63366(11) 0.0170(5) Uani 1 1 d .
C23 C 0.67634(19) 0.0602(2) 0.52029(11) 0.0208(5) Uani 1 1 d .
H23 H 0.7020 -0.0126 0.5473 0.025 Uiso 1 1 calc R
C24 C 0.7502(2) 0.1316(2) 0.52778(12) 0.0278(6) Uani 1 1 d .
H24A H 0.7376 0.1433 0.5726 0.042 Uiso 1 1 calc R
H24B H 0.7279 0.2033 0.5012 0.042 Uiso 1 1 calc R
H24C H 0.8325 0.0942 0.5144 0.042 Uiso 1 1 calc R
C25 C 0.6977(2) 0.0377(2) 0.45127(12) 0.0270(6) Uani 1 1 d .
H25A H 0.7808 0.0032 0.4381 0.041 Uiso 1 1 calc R
H25B H 0.6722 0.1076 0.4236 0.041 Uiso 1 1 calc R
H25C H 0.6539 -0.0122 0.4478 0.041 Uiso 1 1 calc R
C26 C 0.33427(19) 0.1254(2) 0.70272(11) 0.0222(5) Uani 1 1 d .
H26 H 0.3992 0.0968 0.7283 0.027 Uiso 1 1 calc R
C27 C 0.2734(2) 0.0358(2) 0.71126(13) 0.0337(6) Uani 1 1 d .
H27A H 0.2420 0.0205 0.7564 0.051 Uiso 1 1 calc R
H27B H 0.3293 -0.0319 0.6968 0.051 Uiso 1 1 calc R
H27C H 0.2099 0.0611 0.6861 0.051 Uiso 1 1 calc R
C28 C 0.2503(2) 0.2297(2) 0.72912(13) 0.0345(7) Uani 1 1 d .
H28A H 0.2306 0.2138 0.7755 0.052 Uiso 1 1 calc R
H28B H 0.1794 0.2524 0.7099 0.052 Uiso 1 1 calc R
H28C H 0.2874 0.2894 0.7188 0.052 Uiso 1 1 calc R
C29 C 0.76813(18) -0.02731(17) 0.77853(11) 0.0153(5) Uani 1 1 d .
C30 C 0.73572(19) -0.05125(18) 0.84459(11) 0.0181(5) Uani 1 1 d .
C31 C 0.8025(2) -0.03650(18) 0.88526(11) 0.0209(5) Uani 1 1 d .
H31 H 0.7818 -0.0527 0.9301 0.025 Uiso 1 1 calc R
C32 C 0.8988(2) 0.00159(19) 0.86114(12) 0.0233(5) Uani 1 1 d .
H32 H 0.9439 0.0108 0.8894 0.028 Uiso 1 1 calc R
C33 C 0.9291(2) 0.02617(19) 0.79593(12) 0.0235(5) Uani 1 1 d .
H33 H 0.9951 0.0523 0.7798 0.028 Uiso 1 1 calc R
C34 C 0.86450(19) 0.01325(19) 0.75357(11) 0.0189(5) Uani 1 1 d .
C35 C 0.6269(2) -0.0875(2) 0.87271(11) 0.0229(5) Uani 1 1 d .
H35 H 0.6129 -0.1265 0.8405 0.028 Uiso 1 1 calc R
C36 C 0.6379(2) -0.1677(2) 0.93404(13) 0.0358(7) Uani 1 1 d .
H36A H 0.7106 -0.2276 0.9282 0.054 Uiso 1 1 calc R
H36B H 0.5720 -0.1988 0.9447 0.054 Uiso 1 1 calc R
H36C H 0.6381 -0.1284 0.9687 0.054 Uiso 1 1 calc R
C37 C 0.5216(2) 0.0135(3) 0.88269(17) 0.0482(8) Uani 1 1 d .
H37A H 0.4516 -0.0106 0.8985 0.072 Uiso 1 1 calc R
H37B H 0.5130 0.0619 0.8421 0.072 Uiso 1 1 calc R
H37C H 0.5327 0.0541 0.9139 0.072 Uiso 1 1 calc R
C38 C 0.90220(19) 0.03880(19) 0.68198(11) 0.0205(5) Uani 1 1 d .
H38 H 0.8370 0.0411 0.6602 0.025 Uiso 1 1 calc R
C39 C 1.0083(2) -0.0532(2) 0.65794(13) 0.0317(6) Uani 1 1 d .
H39A H 1.0296 -0.0365 0.6117 0.048 Uiso 1 1 calc R
H39B H 0.9898 -0.1239 0.6678 0.048 Uiso 1 1 calc R
H39C H 1.0735 -0.0581 0.6789 0.048 Uiso 1 1 calc R
C40 C 0.9254(2) 0.1519(2) 0.66414(13) 0.0303(6) Uani 1 1 d .
H40A H 0.9402 0.1691 0.6176 0.045 Uiso 1 1 calc R
H40B H 0.9933 0.1501 0.6818 0.045 Uiso 1 1 calc R
H40C H 0.8575 0.2088 0.6816 0.045 Uiso 1 1 calc R
C41 C 0.27912(18) 0.44313(17) 0.87863(10) 0.0150(5) Uani 1 1 d .
C42 C 0.17272(18) 0.42247(17) 0.90540(10) 0.0146(5) Uani 1 1 d .
C43 C 0.13464(19) 0.43172(18) 0.97018(11) 0.0172(5) Uani 1 1 d .
H43 H 0.0637 0.4165 0.9900 0.021 Uiso 1 1 calc R
C44 C 0.19735(19) 0.46245(18) 1.00648(11) 0.0188(5) Uani 1 1 d .
H44 H 0.1707 0.4656 1.0508 0.023 Uiso 1 1 calc R
C45 C 0.29866(19) 0.48839(18) 0.97792(11) 0.0176(5) Uani 1 1 d .
H45 H 0.3402 0.5114 1.0026 0.021 Uiso 1 1 calc R
C46 C 0.34066(18) 0.48118(17) 0.91341(11) 0.0152(5) Uani 1 1 d .
C47 C 0.09746(18) 0.39649(18) 0.86743(10) 0.0153(5) Uani 1 1 d .
C48 C 0.06596(18) 0.29719(18) 0.88418(11) 0.0168(5) Uani 1 1 d .
C49 C -0.00654(18) 0.2777(2) 0.84854(11) 0.0206(5) Uani 1 1 d .
H49 H -0.0281 0.2110 0.8595 0.025 Uiso 1 1 calc R
C50 C -0.04757(19) 0.3517(2) 0.79820(12) 0.0226(5) Uani 1 1 d .
H50 H -0.0945 0.3353 0.7737 0.027 Uiso 1 1 calc R
C51 C -0.01975(19) 0.4508(2) 0.78344(11) 0.0217(5) Uani 1 1 d .
H51 H -0.0499 0.5030 0.7493 0.026 Uiso 1 1 calc R
C52 C 0.05157(18) 0.47566(19) 0.81748(11) 0.0182(5) Uani 1 1 d .
C53 C 0.10496(19) 0.21083(18) 0.94005(11) 0.0195(5) Uani 1 1 d .
H53 H 0.1585 0.2355 0.9592 0.023 Uiso 1 1 calc R
C54 C -0.0004(2) 0.2032(2) 0.99145(12) 0.0304(6) Uani 1 1 d .
H54A H 0.0261 0.1520 1.0286 0.046 Uiso 1 1 calc R
H54B H -0.0527 0.1761 0.9743 0.046 Uiso 1 1 calc R
H54C H -0.0419 0.2766 1.0042 0.046 Uiso 1 1 calc R
C55 C 0.1712(2) 0.0970(2) 0.91879(13) 0.0300(6) Uani 1 1 d .
H55A H 0.1968 0.0444 0.9557 0.045 Uiso 1 1 calc R
H55B H 0.2391 0.1031 0.8869 0.045 Uiso 1 1 calc R
H55C H 0.1200 0.0708 0.9002 0.045 Uiso 1 1 calc R
C56 C 0.06939(19) 0.59057(19) 0.80262(11) 0.0192(5) Uani 1 1 d .
H56 H 0.1446 0.5844 0.8160 0.023 Uiso 1 1 calc R
C57 C -0.0268(2) 0.6713(2) 0.84216(12) 0.0280(6) Uani 1 1 d .
H57A H -0.0153 0.7450 0.8316 0.042 Uiso 1 1 calc R
H57B H -0.0243 0.6457 0.8876 0.042 Uiso 1 1 calc R
H57C H -0.1025 0.6748 0.8326 0.042 Uiso 1 1 calc R
C58 C 0.0785(2) 0.6348(2) 0.73181(12) 0.0285(6) Uani 1 1 d .
H58A H 0.1382 0.5803 0.7074 0.043 Uiso 1 1 calc R
H58B H 0.0996 0.7041 0.7245 0.043 Uiso 1 1 calc R
H58C H 0.0035 0.6486 0.7180 0.043 Uiso 1 1 calc R
C59 C 0.44438(18) 0.52060(18) 0.88329(10) 0.0155(5) Uani 1 1 d .
C60 C 0.4271(2) 0.63463(18) 0.86126(11) 0.0184(5) Uani 1 1 d .
C61 C 0.5242(2) 0.67253(19) 0.83957(11) 0.0223(5) Uani 1 1 d .
H61 H 0.5141 0.7487 0.8242 0.027 Uiso 1 1 calc R
C62 C 0.6351(2) 0.6013(2) 0.83999(11) 0.0243(6) Uani 1 1 d .
H62 H 0.7004 0.6293 0.8268 0.029 Uiso 1 1 calc R
C63 C 0.6514(2) 0.4898(2) 0.85954(11) 0.0209(5) Uani 1 1 d .
H63 H 0.7282 0.4413 0.8587 0.025 Uiso 1 1 calc R
C64 C 0.55728(19) 0.44683(18) 0.88047(10) 0.0164(5) Uani 1 1 d .
C65 C 0.3062(2) 0.71374(18) 0.85645(11) 0.0218(5) Uani 1 1 d .
H65 H 0.2482 0.6758 0.8815 0.026 Uiso 1 1 calc R
C66 C 0.2827(2) 0.8230(2) 0.88243(13) 0.0355(7) Uani 1 1 d .
H66A H 0.2027 0.8681 0.8791 0.053 Uiso 1 1 calc R
H66B H 0.3368 0.8631 0.8576 0.053 Uiso 1 1 calc R
H66C H 0.2936 0.8078 0.9272 0.053 Uiso 1 1 calc R
C67 C 0.2871(2) 0.7379(2) 0.78685(12) 0.0279(6) Uani 1 1 d .
H67A H 0.2073 0.7840 0.7842 0.042 Uiso 1 1 calc R
H67B H 0.3004 0.6681 0.7704 0.042 Uiso 1 1 calc R
H67C H 0.3416 0.7772 0.7614 0.042 Uiso 1 1 calc R
C68 C 0.57738(19) 0.32286(18) 0.89853(11) 0.0186(5) Uani 1 1 d .
H68 H 0.5010 0.3074 0.9034 0.022 Uiso 1 1 calc R
C69 C 0.6228(2) 0.2817(2) 0.96211(12) 0.0282(6) Uani 1 1 d .
H69A H 0.6326 0.2020 0.9728 0.042 Uiso 1 1 calc R
H69B H 0.5671 0.3207 0.9957 0.042 Uiso 1 1 calc R
H69C H 0.6977 0.2958 0.9586 0.042 Uiso 1 1 calc R
C70 C 0.6606(2) 0.2595(2) 0.84597(12) 0.0249(6) Uani 1 1 d .
H70A H 0.6652 0.1808 0.8564 0.037 Uiso 1 1 calc R
H70B H 0.7379 0.2685 0.8426 0.037 Uiso 1 1 calc R
H70C H 0.6320 0.2886 0.8052 0.037 Uiso 1 1 calc R
O1S O -0.02092(15) 0.60822(15) 0.56958(9) 0.0384(5) Uani 1 1 d .
C1S C -0.0653(3) 0.8011(3) 0.53656(16) 0.0510(9) Uani 1 1 d .
H1SA H -0.0319 0.8630 0.5216 0.077 Uiso 1 1 calc R
H1SB H -0.1210 0.8157 0.5758 0.077 Uiso 1 1 calc R
H1SC H -0.1050 0.7928 0.5037 0.077 Uiso 1 1 calc R
C2S C 0.0300(2) 0.6966(2) 0.54969(14) 0.0395(7) Uani 1 1 d .
H2SA H 0.0881 0.6823 0.5107 0.047 Uiso 1 1 calc R
H2SB H 0.0696 0.7035 0.5835 0.047 Uiso 1 1 calc R
C3S C 0.0609(2) 0.5040(2) 0.58262(15) 0.0384(7) Uani 1 1 d .
H3SA H 0.1022 0.5056 0.6170 0.046 Uiso 1 1 calc R
H3SB H 0.1189 0.4858 0.5440 0.046 Uiso 1 1 calc R
C4S C -0.0040(2) 0.4187(2) 0.60288(15) 0.0420(7) Uani 1 1 d .
H4SA H 0.0501 0.3466 0.6151 0.063 Uiso 1 1 calc R
H4SB H -0.0397 0.4138 0.5674 0.063 Uiso 1 1 calc R
H4SC H -0.0647 0.4400 0.6394 0.063 Uiso 1 1 calc R

loop_
_atom_site_aniso_label
_atom_site_aniso_U_11
_atom_site_aniso_U_22
_atom_site_aniso_U_33
_atom_site_aniso_U_23
_atom_site_aniso_U_13
_atom_site_aniso_U_12
Ni1 0.01810(15) 0.01409(16) 0.01414(16) -0.00152(12) -0.00004(11) -0.00466(12)
N1 0.0173(9) 0.0156(10) 0.0151(10) -0.0014(8) -0.0034(8) -0.0059(8)
N2 0.0125(9) 0.0141(10) 0.0174(10) -0.0025(8) -0.0029(8) -0.0039(8)
C1 0.0163(11) 0.0245(13) 0.0086(11) -0.0012(10) -0.0015(9) -0.0081(10)
C2 0.0189(11) 0.0116(11) 0.0209(12) -0.0026(10) -0.0056(10) -0.0061(9)
C3 0.0211(12) 0.0225(13) 0.0161(12) 0.0014(10) -0.0046(10) -0.0085(10)
C4 0.0240(12) 0.0192(12) 0.0149(12) 0.0008(10) -0.0063(10) -0.0075(10)
C5 0.0245(12) 0.0263(14) 0.0151(12) -0.0035(11) -0.0017(10) -0.0063(11)
C6 0.0209(12) 0.0279(14) 0.0182(13) 0.0008(11) 0.0009(10) -0.0083(11)
C7 0.0212(12) 0.0242(13) 0.0151(12) 0.0046(10) -0.0033(9) -0.0105(10)
C8 0.0222(12) 0.0218(13) 0.0165(12) 0.0000(10) -0.0025(10) -0.0119(10)
C9 0.0273(13) 0.0183(13) 0.0213(13) -0.0017(10) -0.0017(10) -0.0080(11)
C10 0.0245(12) 0.0195(13) 0.0200(13) 0.0008(10) -0.0057(10) -0.0039(10)
C11 0.0156(11) 0.0141(12) 0.0163(12) -0.0015(9) 0.0002(9) -0.0064(9)
C12 0.0122(10) 0.0180(12) 0.0136(11) -0.0001(9) 0.0009(9) -0.0072(9)
C13 0.0212(11) 0.0216(13) 0.0161(12) -0.0037(10) -0.0047(9) -0.0093(10)
C14 0.0244(12) 0.0148(12) 0.0240(13) -0.0012(10) -0.0059(10) -0.0077(10)
C15 0.0203(11) 0.0156(12) 0.0222(13) 0.0021(10) -0.0060(10) -0.0051(10)
C16 0.0150(10) 0.0160(12) 0.0150(11) 0.0010(9) -0.0017(9) -0.0068(9)
C17 0.0178(11) 0.0147(12) 0.0180(12) -0.0033(10) -0.0058(9) -0.0077(9)
C18 0.0174(11) 0.0156(12) 0.0170(12) -0.0042(10) -0.0040(9) -0.0062(9)
C19 0.0269(12) 0.0194(13) 0.0154(12) 0.0002(10) -0.0040(10) -0.0100(10)
C20 0.0229(12) 0.0199(13) 0.0236(13) 0.0030(10) -0.0132(10) -0.0033(10)
C21 0.0148(11) 0.0223(13) 0.0258(14) -0.0024(11) -0.0048(10) -0.0037(10)
C22 0.0168(11) 0.0178(12) 0.0191(12) -0.0036(10) -0.0042(9) -0.0072(10)
C23 0.0206(12) 0.0225(13) 0.0195(13) -0.0020(10) 0.0008(10) -0.0091(10)
C24 0.0224(12) 0.0355(15) 0.0280(14) -0.0076(12) -0.0013(11) -0.0117(12)
C25 0.0259(13) 0.0311(15) 0.0254(14) -0.0101(12) 0.0025(11) -0.0106(11)
C26 0.0172(11) 0.0298(14) 0.0194(13) -0.0044(11) -0.0018(10) -0.0066(10)
C27 0.0410(16) 0.0338(16) 0.0269(15) -0.0021(12) 0.0046(12) -0.0189(13)
C28 0.0345(15) 0.0363(16) 0.0305(15) -0.0133(13) 0.0078(12) -0.0103(13)
C29 0.0155(11) 0.0106(11) 0.0200(12) 0.0007(9) -0.0080(9) -0.0024(9)
C30 0.0200(11) 0.0122(11) 0.0221(13) -0.0002(10) -0.0060(10) -0.0042(9)
C31 0.0271(12) 0.0170(12) 0.0191(12) 0.0026(10) -0.0068(10) -0.0079(10)
C32 0.0252(12) 0.0196(13) 0.0294(14) 0.0008(11) -0.0157(11) -0.0076(10)
C33 0.0204(12) 0.0216(13) 0.0306(14) 0.0014(11) -0.0074(10) -0.0096(10)
C34 0.0173(11) 0.0166(12) 0.0226(13) -0.0002(10) -0.0049(10) -0.0050(10)
C35 0.0260(13) 0.0282(14) 0.0189(13) 0.0000(11) -0.0043(10) -0.0151(11)
C36 0.0368(15) 0.0378(17) 0.0318(16) 0.0090(13) -0.0032(12) -0.0183(13)
C37 0.0198(14) 0.0421(18) 0.072(2) 0.0117(17) -0.0011(14) -0.0091(13)
C38 0.0177(11) 0.0229(13) 0.0215(13) 0.0024(10) -0.0041(10) -0.0090(10)
C39 0.0288(14) 0.0310(15) 0.0318(15) -0.0018(13) 0.0005(12) -0.0085(12)
C40 0.0329(14) 0.0259(14) 0.0306(15) 0.0065(12) -0.0064(12) -0.0117(12)
C41 0.0182(11) 0.0099(11) 0.0137(11) -0.0004(9) -0.0024(9) -0.0003(9)
C42 0.0151(10) 0.0103(11) 0.0171(12) -0.0011(9) -0.0030(9) -0.0019(9)
C43 0.0164(11) 0.0142(12) 0.0191(12) -0.0023(10) 0.0027(9) -0.0053(9)
C44 0.0245(12) 0.0159(12) 0.0140(12) -0.0012(10) 0.0010(9) -0.0060(10)
C45 0.0233(12) 0.0129(11) 0.0167(12) -0.0018(9) -0.0036(10) -0.0054(10)
C46 0.0151(10) 0.0096(11) 0.0192(12) -0.0021(9) -0.0026(9) -0.0012(9)
C47 0.0125(10) 0.0153(12) 0.0160(12) -0.0033(9) 0.0010(9) -0.0025(9)
C48 0.0123(10) 0.0161(12) 0.0190(12) -0.0025(10) 0.0005(9) -0.0019(9)
C49 0.0155(11) 0.0215(13) 0.0251(13) -0.0041(11) 0.0001(10) -0.0074(10)
C50 0.0173(11) 0.0302(14) 0.0236(13) -0.0054(11) -0.0057(10) -0.0088(11)
C51 0.0161(11) 0.0262(14) 0.0214(13) 0.0008(11) -0.0046(10) -0.0054(10)
C52 0.0132(10) 0.0196(12) 0.0197(12) -0.0028(10) 0.0008(9) -0.0036(9)
C53 0.0210(11) 0.0150(12) 0.0226(13) 0.0006(10) -0.0059(10) -0.0056(10)
C54 0.0293(14) 0.0296(15) 0.0292(15) 0.0060(12) -0.0019(12) -0.0116(12)
C55 0.0316(14) 0.0192(13) 0.0389(16) -0.0048(12) -0.0125(12) -0.0021(11)
C56 0.0172(11) 0.0184(12) 0.0212(13) 0.0017(10) -0.0049(10) -0.0054(10)
C57 0.0305(14) 0.0204(13) 0.0296(15) -0.0023(11) 0.0003(11) -0.0064(11)
C58 0.0325(14) 0.0298(15) 0.0229(14) 0.0029(12) -0.0025(11) -0.0135(12)
C59 0.0192(11) 0.0189(12) 0.0114(11) -0.0038(9) -0.0018(9) -0.0091(10)
C60 0.0263(12) 0.0151(12) 0.0157(12) -0.0034(10) -0.0036(10) -0.0077(10)
C61 0.0340(14) 0.0148(12) 0.0216(13) 0.0015(10) -0.0053(11) -0.0137(11)
C62 0.0273(13) 0.0280(14) 0.0239(13) -0.0025(11) -0.0018(11) -0.0189(11)
C63 0.0185(11) 0.0254(13) 0.0206(13) -0.0038(11) -0.0034(10) -0.0081(10)
C64 0.0213(11) 0.0169(12) 0.0134(11) -0.0016(9) -0.0044(9) -0.0081(10)
C65 0.0275(13) 0.0112(12) 0.0236(13) 0.0010(10) -0.0027(10) -0.0039(10)
C66 0.0507(17) 0.0213(14) 0.0304(15) -0.0072(12) -0.0146(13) 0.0025(13)
C67 0.0324(14) 0.0240(14) 0.0283(15) -0.0031(12) -0.0086(11) -0.0074(11)
C68 0.0162(11) 0.0151(12) 0.0240(13) -0.0023(10) -0.0029(10) -0.0043(9)
C69 0.0366(14) 0.0220(14) 0.0251(14) 0.0029(11) -0.0061(12) -0.0100(12)
C70 0.0272(13) 0.0210(13) 0.0266(14) -0.0041(11) -0.0065(11) -0.0051(11)
O1S 0.0265(10) 0.0342(11) 0.0513(13) -0.0043(10) -0.0045(9) -0.0062(9)
C1S 0.0446(18) 0.0396(19) 0.061(2) -0.0045(17) 0.0037(16) -0.0106(15)
C2S 0.0368(16) 0.0422(18) 0.0397(18) -0.0082(15) 0.0018(13) -0.0152(14)
C3S 0.0264(14) 0.0391(17) 0.0483(19) -0.0054(15) -0.0106(13) -0.0046(13)
C4S 0.0328(15) 0.0393(18) 0.053(2) 0.0019(15) -0.0140(14) -0.0093(14)

loop_
_atom_type_symbol
_atom_type_description
_atom_type_scat_dispersion_real
_atom_type_scat_dispersion_imag
_atom_type_scat_source
C C 0.0033 0.0016 'International Tables Vol C Tables 4.2.6.8 and 6.1.1.4'
H H 0.0000 0.0000 'International Tables Vol C Tables 4.2.6.8 and 6.1.1.4'
N N 0.0061 0.0033 'International Tables Vol C Tables 4.2.6.8 and 6.1.1.4'
Ni Ni 0.3393 1.1124 'International Tables Vol C Tables 4.2.6.8 and 6.1.1.4'
O O 0.0106 0.0060 'International Tables Vol C Tables 4.2.6.8 and 6.1.1.4'

loop_
_geom_angle_atom_site_label_1
_geom_angle_atom_site_label_2
_geom_angle_atom_site_label_3
_geom_angle
C2 Ni1 C1 108.78(10)
C2 Ni1 C3 99.58(10)
C1 Ni1 C3 126.05(9)
C2 Ni1 C7 126.17(9)
C1 Ni1 C7 99.36(10)
C3 Ni1 C7 99.31(9)
C2 Ni1 C8 96.42(9)
C1 Ni1 C8 134.40(9)
C3 Ni1 C8 84.14(9)
C7 Ni1 C8 36.96(8)
C2 Ni1 C4 134.66(9)
C1 Ni1 C4 96.15(9)
C3 Ni1 C4 37.04(8)
C7 Ni1 C4 84.06(9)
C8 Ni1 C4 91.75(9)
C1 N1 C11 162.1(2)
C2 N2 C41 162.1(2)
N1 C1 Ni1 178.3(2)
N2 C2 Ni1 177.3(2)
C4 C3 C10 124.9(2)
C4 C3 Ni1 72.61(14)
C10 C3 Ni1 107.97(15)
C4 C3 H3 117.6
C10 C3 H3 117.6
Ni1 C3 H3 89.4
C3 C4 C5 123.3(2)
C3 C4 Ni1 70.35(13)
C5 C4 Ni1 110.02(14)
C3 C4 H4 118.4
C5 C4 H4 118.4
Ni1 C4 H4 89.6
C4 C5 C6 114.02(19)
C4 C5 H5A 108.7
C6 C5 H5A 108.7
C4 C5 H5B 108.7
C6 C5 H5B 108.7
H5A C5 H5B 107.6
C7 C6 C5 114.51(19)
C7 C6 H6A 108.6
C5 C6 H6A 108.6
C7 C6 H6B 108.6
C5 C6 H6B 108.6
H6A C6 H6B 107.6
C8 C7 C6 125.2(2)
C8 C7 Ni1 72.15(13)
C6 C7 Ni1 107.33(15)
C8 C7 H7 117.4
C6 C7 H7 117.4
Ni1 C7 H7 90.5
C7 C8 C9 123.1(2)
C7 C8 Ni1 70.89(14)
C9 C8 Ni1 109.84(15)
C7 C8 H8 118.4
C9 C8 H8 118.4
Ni1 C8 H8 89.3
C8 C9 C10 114.43(19)
C8 C9 H9A 108.7
C10 C9 H9A 108.7
C8 C9 H9B 108.7
C10 C9 H9B 108.7
H9A C9 H9B 107.6
C3 C10 C9 114.06(19)
C3 C10 H10A 108.7
C9 C10 H10A 108.7
C3 C10 H10B 108.7
C9 C10 H10B 108.7
H10A C10 H10B 107.6
N1 C11 C16 119.80(19)
N1 C11 C12 118.5(2)
C16 C11 C12 121.71(19)
C13 C12 C11 117.8(2)
C13 C12 C17 119.78(19)
C11 C12 C17 122.38(19)
C14 C13 C12 121.4(2)
C14 C13 H13 119.3
C12 C13 H13 119.3
C13 C14 C15 119.7(2)
C13 C14 H14 120.2
C15 C14 H14 120.2
C14 C15 C16 121.4(2)
C14 C15 H15 119.3
C16 C15 H15 119.3
C15 C16 C11 117.9(2)
C15 C16 C29 119.1(2)
C11 C16 C29 122.98(19)
C22 C17 C18 120.7(2)
C22 C17 C12 120.1(2)
C18 C17 C12 119.16(19)
C19 C18 C17 118.6(2)
C19 C18 C23 120.2(2)
C17 C18 C23 121.1(2)
C20 C19 C18 121.4(2)
C20 C19 H19 119.3
C18 C19 H19 119.3
C21 C20 C19 119.7(2)
C21 C20 H20 120.2
C19 C20 H20 120.2
C20 C21 C22 121.4(2)
C20 C21 H21 119.3
C22 C21 H21 119.3
C21 C22 C17 118.2(2)
C21 C22 C26 120.2(2)
C17 C22 C26 121.6(2)
C18 C23 C25 113.26(19)
C18 C23 C24 110.16(18)
C25 C23 C24 110.4(2)
C18 C23 H23 107.6
C25 C23 H23 107.6
C24 C23 H23 107.6
C23 C24 H24A 109.5
C23 C24 H24B 109.5
H24A C24 H24B 109.5
C23 C24 H24C 109.5
H24A C24 H24C 109.5
H24B C24 H24C 109.5
C23 C25 H25A 109.5
C23 C25 H25B 109.5
H25A C25 H25B 109.5
C23 C25 H25C 109.5
H25A C25 H25C 109.5
H25B C25 H25C 109.5
C22 C26 C27 110.85(19)
C22 C26 C28 112.5(2)
C27 C26 C28 110.3(2)
C22 C26 H26 107.7
C27 C26 H26 107.7
C28 C26 H26 107.7
C26 C27 H27A 109.5
C26 C27 H27B 109.5
H27A C27 H27B 109.5
C26 C27 H27C 109.5
H27A C27 H27C 109.5
H27B C27 H27C 109.5
C26 C28 H28A 109.5
C26 C28 H28B 109.5
H28A C28 H28B 109.5
C26 C28 H28C 109.5
H28A C28 H28C 109.5
H28B C28 H28C 109.5
C30 C29 C34 121.0(2)
C30 C29 C16 119.92(19)
C34 C29 C16 119.0(2)
C31 C30 C29 118.6(2)
C31 C30 C35 119.5(2)
C29 C30 C35 121.77(19)
C32 C31 C30 120.9(2)
C32 C31 H31 119.6
C30 C31 H31 119.6
C33 C32 C31 120.0(2)
C33 C32 H32 120.0
C31 C32 H32 120.0
C32 C33 C34 121.1(2)
C32 C33 H33 119.5
C34 C33 H33 119.5
C33 C34 C29 118.5(2)
C33 C34 C38 119.5(2)
C29 C34 C38 122.0(2)
C36 C35 C30 113.9(2)
C36 C35 C37 110.6(2)
C30 C35 C37 110.2(2)
C36 C35 H35 107.3
C30 C35 H35 107.3
C37 C35 H35 107.3
C35 C36 H36A 109.5
C35 C36 H36B 109.5
H36A C36 H36B 109.5
C35 C36 H36C 109.5
H36A C36 H36C 109.5
H36B C36 H36C 109.5
C35 C37 H37A 109.5
C35 C37 H37B 109.5
H37A C37 H37B 109.5
C35 C37 H37C 109.5
H37A C37 H37C 109.5
H37B C37 H37C 109.5
C34 C38 C39 110.7(2)
C34 C38 C40 111.98(19)
C39 C38 C40 111.1(2)
C34 C38 H38 107.6
C39 C38 H38 107.6
C40 C38 H38 107.6
C38 C39 H39A 109.5
C38 C39 H39B 109.5
H39A C39 H39B 109.5
C38 C39 H39C 109.5
H39A C39 H39C 109.5
H39B C39 H39C 109.5
C38 C40 H40A 109.5
C38 C40 H40B 109.5
H40A C40 H40B 109.5
C38 C40 H40C 109.5
H40A C40 H40C 109.5
H40B C40 H40C 109.5
N2 C41 C42 120.21(19)
N2 C41 C46 117.74(19)
C42 C41 C46 122.0(2)
C43 C42 C41 116.99(19)
C43 C42 C47 119.65(19)
C41 C42 C47 123.30(19)
C44 C43 C42 121.9(2)
C44 C43 H43 119.0
C42 C43 H43 119.0
C45 C44 C43 119.7(2)
C45 C44 H44 120.1
C43 C44 H44 120.1
C44 C45 C46 120.9(2)
C44 C45 H45 119.6
C46 C45 H45 119.6
C45 C46 C41 118.1(2)
C45 C46 C59 118.78(19)
C41 C46 C59 122.98(19)
C48 C47 C52 120.0(2)
C48 C47 C42 120.4(2)
C52 C47 C42 119.50(19)
C49 C48 C47 118.5(2)
C49 C48 C53 118.1(2)
C47 C48 C53 123.4(2)
C50 C49 C48 122.1(2)
C50 C49 H49 118.9
C48 C49 H49 118.9
C49 C50 C51 119.2(2)
C49 C50 H50 120.4
C51 C50 H50 120.4
C50 C51 C52 121.6(2)
C50 C51 H51 119.2
C52 C51 H51 119.2
C51 C52 C47 118.7(2)
C51 C52 C56 118.6(2)
C47 C52 C56 122.6(2)
C48 C53 C55 111.92(19)
C48 C53 C54 110.04(19)
C55 C53 C54 110.6(2)
C48 C53 H53 108.0
C55 C53 H53 108.0
C54 C53 H53 108.0
C53 C54 H54A 109.5
C53 C54 H54B 109.5
H54A C54 H54B 109.5
C53 C54 H54C 109.5
H54A C54 H54C 109.5
H54B C54 H54C 109.5
C53 C55 H55A 109.5
C53 C55 H55B 109.5
H55A C55 H55B 109.5
C53 C55 H55C 109.5
H55A C55 H55C 109.5
H55B C55 H55C 109.5
C58 C56 C52 113.11(19)
C58 C56 C57 111.1(2)
C52 C56 C57 110.26(19)
C58 C56 H56 107.4
C52 C56 H56 107.4
C57 C56 H56 107.4
C56 C57 H57A 109.5
C56 C57 H57B 109.5
H57A C57 H57B 109.5
C56 C57 H57C 109.5
H57A C57 H57C 109.5
H57B C57 H57C 109.5
C56 C58 H58A 109.5
C56 C58 H58B 109.5
H58A C58 H58B 109.5
C56 C58 H58C 109.5
H58A C58 H58C 109.5
H58B C58 H58C 109.5
C64 C59 C60 120.6(2)
C64 C59 C46 120.6(2)
C60 C59 C46 118.67(19)
C61 C60 C59 118.4(2)
C61 C60 C65 119.9(2)
C59 C60 C65 121.6(2)
C62 C61 C60 121.1(2)
C62 C61 H61 119.4
C60 C61 H61 119.4
C63 C62 C61 120.2(2)
C63 C62 H62 119.9
C61 C62 H62 119.9
C62 C63 C64 121.1(2)
C62 C63 H63 119.4
C64 C63 H63 119.4
C63 C64 C59 118.5(2)
C63 C64 C68 120.2(2)
C59 C64 C68 121.4(2)
C60 C65 C67 109.43(19)
C60 C65 C66 114.2(2)
C67 C65 C66 109.3(2)
C60 C65 H65 107.9
C67 C65 H65 107.9
C66 C65 H65 107.9
C65 C66 H66A 109.5
C65 C66 H66B 109.5
H66A C66 H66B 109.5
C65 C66 H66C 109.5
H66A C66 H66C 109.5
H66B C66 H66C 109.5
C65 C67 H67A 109.5
C65 C67 H67B 109.5
H67A C67 H67B 109.5
C65 C67 H67C 109.5
H67A C67 H67C 109.5
H67B C67 H67C 109.5
C64 C68 C70 110.95(19)
C64 C68 C69 111.76(18)
C70 C68 C69 110.34(19)
C64 C68 H68 107.9
C70 C68 H68 107.9
C69 C68 H68 107.9
C68 C69 H69A 109.5
C68 C69 H69B 109.5
H69A C69 H69B 109.5
C68 C69 H69C 109.5
H69A C69 H69C 109.5
H69B C69 H69C 109.5
C68 C70 H70A 109.5
C68 C70 H70B 109.5
H70A C70 H70B 109.5
C68 C70 H70C 109.5
H70A C70 H70C 109.5
H70B C70 H70C 109.5
C3S O1S C2S 113.5(2)
C2S C1S H1SA 109.5
C2S C1S H1SB 109.5
H1SA C1S H1SB 109.5
C2S C1S H1SC 109.5
H1SA C1S H1SC 109.5
H1SB C1S H1SC 109.5
O1S C2S C1S 108.0(2)
O1S C2S H2SA 110.1
C1S C2S H2SA 110.1
O1S C2S H2SB 110.1
C1S C2S H2SB 110.1
H2SA C2S H2SB 108.4
O1S C3S C4S 108.0(2)
O1S C3S H3SA 110.1
C4S C3S H3SA 110.1
O1S C3S H3SB 110.1
C4S C3S H3SB 110.1
H3SA C3S H3SB 108.4
C3S C4S H4SA 109.5
C3S C4S H4SB 109.5
H4SA C4S H4SB 109.5
C3S C4S H4SC 109.5
H4SA C4S H4SC 109.5
H4SB C4S H4SC 109.5

loop_
_geom_bond_atom_site_label_1
_geom_bond_atom_site_label_2
_geom_bond_distance
Ni1 C2 1.811(2)
Ni1 C1 1.811(2)
Ni1 C3 2.141(2)
Ni1 C7 2.146(2)
Ni1 C8 2.162(2)
Ni1 C4 2.169(2)
N1 C1 1.182(3)
N1 C11 1.394(3)
N2 C2 1.187(3)
N2 C41 1.396(3)
C3 C4 1.369(3)
C3 C10 1.510(3)
C3 H3 0.9500
C4 C5 1.514(3)
C4 H4 0.9500
C5 C6 1.540(3)
C5 H5A 0.9900
C5 H5B 0.9900
C6 C7 1.517(3)
C6 H6A 0.9900
C6 H6B 0.9900
C7 C8 1.365(3)
C7 H7 0.9500
C8 C9 1.516(3)
C8 H8 0.9500
C9 C10 1.543(3)
C9 H9A 0.9900
C9 H9B 0.9900
C10 H10A 0.9900
C10 H10B 0.9900
C11 C16 1.402(3)
C11 C12 1.408(3)
C12 C13 1.397(3)
C12 C17 1.500(3)
C13 C14 1.378(3)
C13 H13 0.9500
C14 C15 1.388(3)
C14 H14 0.9500
C15 C16 1.392(3)
C15 H15 0.9500
C16 C29 1.504(3)
C17 C22 1.408(3)
C17 C18 1.410(3)
C18 C19 1.388(3)
C18 C23 1.523(3)
C19 C20 1.383(3)
C19 H19 0.9500
C20 C21 1.381(3)
C20 H20 0.9500
C21 C22 1.398(3)
C21 H21 0.9500
C22 C26 1.514(3)
C23 C25 1.526(3)
C23 C24 1.529(3)
C23 H23 1.0000
C24 H24A 0.9800
C24 H24B 0.9800
C24 H24C 0.9800
C25 H25A 0.9800
C25 H25B 0.9800
C25 H25C 0.9800
C26 C27 1.526(3)
C26 C28 1.533(3)
C26 H26 1.0000
C27 H27A 0.9800
C27 H27B 0.9800
C27 H27C 0.9800
C28 H28A 0.9800
C28 H28B 0.9800
C28 H28C 0.9800
C29 C30 1.403(3)
C29 C34 1.409(3)
C30 C31 1.393(3)
C30 C35 1.525(3)
C31 C32 1.388(3)
C31 H31 0.9500
C32 C33 1.384(3)
C32 H32 0.9500
C33 C34 1.392(3)
C33 H33 0.9500
C34 C38 1.525(3)
C35 C36 1.520(4)
C35 C37 1.527(4)
C35 H35 1.0000
C36 H36A 0.9800
C36 H36B 0.9800
C36 H36C 0.9800
C37 H37A 0.9800
C37 H37B 0.9800
C37 H37C 0.9800
C38 C39 1.530(3)
C38 C40 1.532(3)
C38 H38 1.0000
C39 H39A 0.9800
C39 H39B 0.9800
C39 H39C 0.9800
C40 H40A 0.9800
C40 H40B 0.9800
C40 H40C 0.9800
C41 C42 1.401(3)
C41 C46 1.409(3)
C42 C43 1.396(3)
C42 C47 1.501(3)
C43 C44 1.387(3)
C43 H43 0.9500
C44 C45 1.382(3)
C44 H44 0.9500
C45 C46 1.393(3)
C45 H45 0.9500
C46 C59 1.499(3)
C47 C48 1.411(3)
C47 C52 1.413(3)
C48 C49 1.396(3)
C48 C53 1.523(3)
C49 C50 1.371(3)
C49 H49 0.9500
C50 C51 1.384(3)
C50 H50 0.9500
C51 C52 1.395(3)
C51 H51 0.9500
C52 C56 1.526(3)
C53 C55 1.535(3)
C53 C54 1.537(3)
C53 H53 1.0000
C54 H54A 0.9800
C54 H54B 0.9800
C54 H54C 0.9800
C55 H55A 0.9800
C55 H55B 0.9800
C55 H55C 0.9800
C56 C58 1.524(3)
C56 C57 1.530(3)
C56 H56 1.0000
C57 H57A 0.9800
C57 H57B 0.9800
C57 H57C 0.9800
C58 H58A 0.9800
C58 H58B 0.9800
C58 H58C 0.9800
C59 C64 1.407(3)
C59 C60 1.415(3)
C60 C61 1.389(3)
C60 C65 1.523(3)
C61 C62 1.381(3)
C61 H61 0.9500
C62 C63 1.378(3)
C62 H62 0.9500
C63 C64 1.393(3)
C63 H63 0.9500
C64 C68 1.519(3)
C65 C67 1.530(3)
C65 C66 1.530(3)
C65 H65 1.0000
C66 H66A 0.9800
C66 H66B 0.9800
C66 H66C 0.9800
C67 H67A 0.9800
C67 H67B 0.9800
C67 H67C 0.9800
C68 C70 1.529(3)
C68 C69 1.529(3)
C68 H68 1.0000
C69 H69A 0.9800
C69 H69B 0.9800
C69 H69C 0.9800
C70 H70A 0.9800
C70 H70B 0.9800
C70 H70C 0.9800
O1S C3S 1.417(3)
O1S C2S 1.421(3)
C1S C2S 1.501(4)
C1S H1SA 0.9800
C1S H1SB 0.9800
C1S H1SC 0.9800
C2S H2SA 0.9900
C2S H2SB 0.9900
C3S C4S 1.502(4)
C3S H3SA 0.9900
C3S H3SB 0.9900
C4S H4SA 0.9800
C4S H4SB 0.9800
C4S H4SC 0.9800
